data_7208017
loop_
_publ_author_name
'Zhang, Huabin'
'Wu, Shuting'
'Tian, Chongbin'
'Lin, Zujin'
'Li, Zhihua'
'Lin, Ping'
'Du, Shaowu'

_publ_section_title
;
 Two enantiomorphic 3D Zn(ii)--carboxylate MOFs with double helical
 structures serving as a chiral source induced by hydrogen bonding
;
_journal_issue 12
_journal_name_full CrystEngComm
_journal_page_first 4165
_journal_paper_doi 10.1039/c2ce25325a
_journal_volume 14
_journal_year 2012
_chemical_formula_moiety 'C12 H10 N2 O6 Zn'
_chemical_formula_sum 'C12 H10 N2 O6 Zn'
_chemical_formula_weight 343.59
_chemical_name_systematic
;
?
;
_space_group_IT_number 152
_symmetry_cell_setting trigonal
_symmetry_space_group_name_Hall 'P 31 2"'
_symmetry_space_group_name_H-M 'P 31 2 1'
_atom_sites_solution_hydrogens geom
_atom_sites_solution_primary direct
_atom_sites_solution_secondary difmap
_audit_creation_method SHELXL-97
_cell_angle_alpha 90.00
_cell_angle_beta 90.00
_cell_angle_gamma 120.00
_cell_formula_units_Z 3
_cell_length_a 11.9109(6)
_cell_length_b 11.9109(6)
_cell_length_c 8.3215(9)
_cell_measurement_reflns_used 2847
_cell_measurement_temperature 293(2)
_cell_measurement_theta_max 27.4740
_cell_measurement_theta_min 3.1454
_cell_volume 1022.40(13)
_computing_structure_refinement 'SHELXL-97 (Sheldrick, 1997)'
_computing_structure_solution 'SHELXS-97 (Sheldrick, 1990)'
_diffrn_ambient_temperature 293(2)
_diffrn_detector_area_resol_mean 14.6306
_diffrn_measured_fraction_theta_full 0.999
_diffrn_measured_fraction_theta_max 0.999
_diffrn_measurement_device_type
;
Mercury70 (2x2 bin mode)
;
_diffrn_measurement_method CCD_Profile_fitting
_diffrn_radiation_monochromator graphite
_diffrn_radiation_source 'fine-focus sealed tube'
_diffrn_radiation_type MoK\a
_diffrn_radiation_wavelength 0.71073
_diffrn_reflns_av_R_equivalents 0.0297
_diffrn_reflns_av_sigmaI/netI 0.0232
_diffrn_reflns_limit_h_max 14
_diffrn_reflns_limit_h_min -14
_diffrn_reflns_limit_k_max 14
_diffrn_reflns_limit_k_min -14
_diffrn_reflns_limit_l_max 9
_diffrn_reflns_limit_l_min -9
_diffrn_reflns_number 6483
_diffrn_reflns_theta_full 24.99
_diffrn_reflns_theta_max 24.99
_diffrn_reflns_theta_min 3.15
_exptl_absorpt_coefficient_mu 1.831
_exptl_absorpt_correction_T_max 1.0000
_exptl_absorpt_correction_T_min 0.9310
_exptl_absorpt_correction_type multi-scan
_exptl_crystal_colour White
_exptl_crystal_density_diffrn 1.674
_exptl_crystal_density_method 'not measured'
_exptl_crystal_description Prism
_exptl_crystal_F_000 522
_exptl_crystal_size_max 0.15
_exptl_crystal_size_mid 0.1
_exptl_crystal_size_min 0.1
_refine_diff_density_max 0.285
_refine_diff_density_min -0.350
_refine_diff_density_rms 0.052
_refine_ls_abs_structure_details 'Flack H D (1983), Acta Cryst. A39, 876-881'
_refine_ls_abs_structure_Flack 0.02(2)
_refine_ls_extinction_method none
_refine_ls_goodness_of_fit_ref 1.092
_refine_ls_hydrogen_treatment constr
_refine_ls_matrix_type full
_refine_ls_number_parameters 96
_refine_ls_number_reflns 1211
_refine_ls_number_restraints 0
_refine_ls_restrained_S_all 1.092
_refine_ls_R_factor_all 0.0261
_refine_ls_R_factor_gt 0.0250
_refine_ls_shift/su_max 0.001
_refine_ls_shift/su_mean 0.000
_refine_ls_structure_factor_coef Fsqd
_refine_ls_weighting_details 'calc w=1/[\s^2^(Fo^2^)+(0.0251P)^2^+0.6594P] where P=(Fo^2^+2Fc^2^)/3'
_refine_ls_weighting_scheme calc
_refine_ls_wR_factor_gt 0.0595
_refine_ls_wR_factor_ref 0.0601
_reflns_number_gt 1179
_reflns_number_total 1211
_reflns_threshold_expression >2sigma(I)
_cod_data_source_file c2ce25325a.txt
_cod_data_source_block 1P-3
_cod_depositor_comments
;
The following automatic conversions were performed:

'_exptl_absorpt_correction_type' value 'Multi-scan' changed to
'multi-scan' according to
/home/saulius/struct/CIF-dictionaries/cif_core.dic dictionary named
'cif_core.dic' version 2.4.1 from
2010-06-29.

'_refine_ls_hydrogen_treatment' value 'CONSTR' changed
to 'constr' according to
/home/saulius/struct/CIF-dictionaries/cif_core.dic dictionary named
'cif_core.dic' version 2.4.1 from 2010-06-29.

Automatic conversion script
Id: cif_fix_values 1715 2011-07-08 13:25:40Z adriana 
;
_cod_original_sg_symbol_Hall P3(1)2
_cod_original_sg_symbol_H-M P3(1)2(1)
_cod_database_code 7208017

loop_
_symmetry_equiv_pos_as_xyz
'x, y, z'
'-y, x-y, z+1/3'
'-x+y, -x, z+2/3'
'y, x, -z'
'x-y, -y, -z+2/3'
'-x, -x+y, -z+1/3'

loop_
_atom_site_label
_atom_site_type_symbol
_atom_site_fract_x
_atom_site_fract_y
_atom_site_fract_z
_atom_site_U_iso_or_equiv
_atom_site_adp_type
_atom_site_occupancy
_atom_site_symmetry_multiplicity
_atom_site_calc_flag
_atom_site_refinement_flags
Zn1 Zn 0.71212(4) 0.71212(4) 0.0000 0.02194(14) Uani 1 2 d S
O1 O 0.7881(3) 0.87133(18) 0.1537(2) 0.0285(5) Uani 1 1 d .
H3A H 0.7425 0.8690 0.2411 0.034 Uiso 1 1 d R
H3B H 0.8652 0.9422 0.1331 0.034 Uiso 1 1 d R
O2 O 0.1729(2) 0.3774(3) 0.5295(2) 0.0318(5) Uani 1 1 d .
N1 N 0.5398(2) 0.6038(2) 0.1415(3) 0.0250(7) Uani 1 1 d .
C4 C 0.4046(3) 0.5530(4) 0.3736(4) 0.0335(7) Uani 1 1 d .
H4A H 0.3858 0.5809 0.4732 0.040 Uiso 1 1 d R
C5 C 0.5147(3) 0.6350(3) 0.2855(4) 0.0376(9) Uani 1 1 d .
H5A H 0.5800 0.7119 0.3378 0.045 Uiso 1 1 d R
C3 C 0.3175(3) 0.4331(3) 0.3115(4) 0.0247(7) Uani 1 1 d .
O3 O 0.1262(2) 0.2296(2) 0.3369(3) 0.0358(6) Uani 1 1 d .
C6 C 0.1949(3) 0.3380(3) 0.4002(4) 0.0236(7) Uani 1 1 d .
C2 C 0.3436(3) 0.4008(3) 0.1624(3) 0.0258(7) Uani 1 1 d .
H2A H 0.2898 0.3149 0.1207 0.031 Uiso 1 1 d R
C1 C 0.4549(3) 0.4868(3) 0.0797(3) 0.0209(6) Uani 1 1 d .

loop_
_atom_site_aniso_label
_atom_site_aniso_U_11
_atom_site_aniso_U_22
_atom_site_aniso_U_33
_atom_site_aniso_U_23
_atom_site_aniso_U_13
_atom_site_aniso_U_12
Zn1 0.02105(19) 0.02105(19) 0.0185(2) 0.00221(11) -0.00221(11) 0.0066(2)
O1 0.0310(14) 0.0224(10) 0.0300(11) -0.0001(8) -0.0030(13) 0.0117(12)
O2 0.0332(12) 0.0275(13) 0.0268(12) -0.0027(12) 0.0134(10) 0.0092(12)
N1 0.0262(13) 0.0211(16) 0.0177(12) -0.0016(11) 0.0028(10) 0.0044(12)
C4 0.0376(17) 0.031(2) 0.0241(15) -0.0046(16) 0.0106(13) 0.0115(18)
C5 0.0388(19) 0.0238(18) 0.0264(17) -0.0095(15) 0.0038(15) -0.0023(15)
C3 0.0283(16) 0.0216(17) 0.0204(15) 0.0012(14) 0.0037(13) 0.0096(14)
O3 0.0334(13) 0.0261(13) 0.0375(14) -0.0067(10) 0.0142(10) 0.0071(11)
C6 0.0266(16) 0.0247(17) 0.0216(16) 0.0014(14) 0.0060(14) 0.0143(14)
C2 0.0268(16) 0.0196(15) 0.0230(16) -0.0031(13) 0.0041(13) 0.0056(14)
C1 0.0237(15) 0.0197(15) 0.0171(15) -0.0023(12) -0.0002(12) 0.0092(13)

loop_
_atom_type_symbol
_atom_type_description
_atom_type_scat_dispersion_real
_atom_type_scat_dispersion_imag
_atom_type_scat_source
C C 0.0033 0.0016 'International Tables Vol C Tables 4.2.6.8 and 6.1.1.4'
H H 0.0000 0.0000 'International Tables Vol C Tables 4.2.6.8 and 6.1.1.4'
N N 0.0061 0.0033 'International Tables Vol C Tables 4.2.6.8 and 6.1.1.4'
O O 0.0106 0.0060 'International Tables Vol C Tables 4.2.6.8 and 6.1.1.4'
Zn Zn 0.2839 1.4301 'International Tables Vol C Tables 4.2.6.8 and 6.1.1.4'

loop_
_geom_angle_atom_site_label_1
_geom_angle_atom_site_label_2
_geom_angle_atom_site_label_3
_geom_angle
_geom_angle_site_symmetry_1
_geom_angle_site_symmetry_3
O1 Zn1 O1 95.45(14) . 4
O1 Zn1 O2 89.71(12) . 2_664
O1 Zn1 O2 91.59(8) 4 2_664
O1 Zn1 O2 91.59(8) . 5_665
O1 Zn1 O2 89.71(12) 4 5_665
O2 Zn1 O2 178.06(17) 2_664 5_665
O1 Zn1 N1 170.65(12) . 4
O1 Zn1 N1 93.44(9) 4 4
O2 Zn1 N1 87.15(9) 2_664 4
O2 Zn1 N1 91.34(11) 5_665 4
O1 Zn1 N1 93.44(9) . .
O1 Zn1 N1 170.65(12) 4 .
O2 Zn1 N1 91.34(11) 2_664 .
O2 Zn1 N1 87.15(9) 5_665 .
N1 Zn1 N1 77.85(13) 4 .
C6 O2 Zn1 127.4(2) . 3_565
C5 N1 C1 118.3(3) . .
C5 N1 Zn1 127.3(2) . .
C1 N1 Zn1 114.16(19) . .
C3 C4 C5 119.2(3) . .
N1 C5 C4 122.9(3) . .
C4 C3 C2 117.9(3) . .
C4 C3 C6 122.4(3) . .
C2 C3 C6 119.7(3) . .
O3 C6 O2 126.8(3) . .
O3 C6 C3 117.0(3) . .
O2 C6 C3 116.2(3) . .
C3 C2 C1 120.4(3) . .
N1 C1 C2 121.4(3) . .
N1 C1 C1 116.77(16) . 4
C2 C1 C1 121.88(16) . 4

loop_
_geom_bond_atom_site_label_1
_geom_bond_atom_site_label_2
_geom_bond_distance
_geom_bond_site_symmetry_2
Zn1 O1 2.0820(19) .
Zn1 O1 2.0820(19) 4
Zn1 O2 2.118(2) 2_664
Zn1 O2 2.118(2) 5_665
Zn1 N1 2.148(2) 4
Zn1 N1 2.148(2) .
O2 C6 1.252(4) .
O2 Zn1 2.118(2) 3_565
N1 C5 1.333(4) .
N1 C1 1.349(4) .
C4 C3 1.379(4) .
C4 C5 1.389(4) .
C3 C2 1.380(4) .
C3 C6 1.519(4) .
O3 C6 1.248(4) .
C2 C1 1.387(4) .
C1 C1 1.481(6) 4
